data_2004953
loop_
_publ_author_name
'Jansen, M.'
'Friede, B.'

_publ_contact_author
;
Prof. Dr Martin Jansen
Institut f\"ur Anorganische Chemie der Universit\"at Bonn
Gerhard-Domagk-Strasse 1
53121 Bonn
Germany
;
_publ_section_title
;
 Hexaiododisilane
;
_journal_issue 6
_journal_name_full 'Acta Crystallographica Section C'
_journal_page_first 1333
_journal_page_last 1334
_journal_paper_doi 10.1107/S0108270196000820
_journal_volume 52
_journal_year 1996
_chemical_formula_sum 'I6 Si2'
_chemical_formula_weight 817.58
_chemical_melting_point 523
_chemical_name_common Hexaiododisilane
_chemical_name_systematic Hexaiododisilane
_space_group_IT_number 62
_symmetry_cell_setting orthorhombic
_symmetry_space_group_name_Hall '-P 2ac 2n'
_symmetry_space_group_name_H-M 'P n m a'
_audit_creation_method SHELXL-93
_cell_angle_alpha 90.00
_cell_angle_beta 90.00
_cell_angle_gamma 90.00
_cell_formula_units_Z 4
_cell_length_a 13.702(2)
_cell_length_b 12.498(2)
_cell_length_c 7.8940(10)
_cell_measurement_reflns_used 21
_cell_measurement_temperature 293(2)
_cell_measurement_theta_max 30
_cell_measurement_theta_min 0
_cell_volume 1351.8(3)
_computing_cell_refinement 'CAD4 Software: CELDIM'
_computing_data_collection 'CAD-4 Software (Enraf-Nonius, 1989)'
_computing_data_reduction 'CAD4 Software: CADSHELL'
_computing_molecular_graphics 'ORTEP (Johnson, 1971)'
_computing_publication_material SHELXL93
_computing_structure_refinement 'SHELXL93 (Sheldrick, 1993)'
_computing_structure_solution 'SHELXS86 (Sheldrick, 1985)'
_diffrn_ambient_temperature 293(2)
_diffrn_measurement_device 'Enraf-Nonius CAD4'
_diffrn_measurement_method 'variable \w/2\q scans'
_diffrn_radiation_monochromator graphite
_diffrn_radiation_source 'fine-focus sealed tube'
_diffrn_radiation_type MoK\a
_diffrn_radiation_wavelength 0.71073
_diffrn_reflns_av_R_equivalents 0.0290
_diffrn_reflns_av_sigmaI/netI 0.0331
_diffrn_reflns_limit_h_max 19
_diffrn_reflns_limit_h_min 0
_diffrn_reflns_limit_k_max 17
_diffrn_reflns_limit_k_min 0
_diffrn_reflns_limit_l_max 11
_diffrn_reflns_limit_l_min 0
_diffrn_reflns_number 3665
_diffrn_reflns_theta_max 30.01
_diffrn_reflns_theta_min 2.97
_diffrn_standards_decay_% 0
_diffrn_standards_interval_time 60
_diffrn_standards_number 3
_exptl_absorpt_coefficient_mu 13.907
_exptl_absorpt_correction_T_max 0.0754
_exptl_absorpt_correction_T_min 0.0249
_exptl_absorpt_correction_type 'numeric (SHELX76; Sheldrick, 1976)'
_exptl_crystal_colour colourless
_exptl_crystal_density_diffrn 4.017
_exptl_crystal_description needle
_exptl_crystal_F_000 1384
_exptl_crystal_size_max 1
_exptl_crystal_size_mid 0.3
_exptl_crystal_size_min 0.1
_refine_diff_density_max 1.745
_refine_diff_density_min -2.225
_refine_ls_extinction_coef 0.0019(2)
_refine_ls_extinction_method 'SHELXL-93 (Sheldrick, 1993)'
_refine_ls_goodness_of_fit_all 1.232
_refine_ls_goodness_of_fit_obs 1.306
_refine_ls_matrix_type full
_refine_ls_number_parameters 44
_refine_ls_number_reflns 1964
_refine_ls_number_restraints 0
_refine_ls_restrained_S_all 1.232
_refine_ls_restrained_S_obs 1.306
_refine_ls_R_factor_all 0.0710
_refine_ls_R_factor_obs 0.0608
_refine_ls_shift/esd_max 0.000
_refine_ls_shift/esd_mean 0.000
_refine_ls_structure_factor_coef Fsqd
_refine_ls_weighting_details 'w = 1/[\s^2^(Fo^2^)+(0.0765P)^2^+10.7170P] where P=(Fo^2^+2Fc^2^)/3'
_refine_ls_weighting_scheme calc
_refine_ls_wR_factor_all 0.1712
_refine_ls_wR_factor_obs 0.1650
_reflns_number_total 1964
_cod_data_source_file br1117.cif
_cod_data_source_block Si2I6
_cod_depositor_comments
;
The following automatic conversions were performed:

'_refine_ls_weighting_scheme' value 'calc w =
1/[\s^2^(Fo^2^)+(0.0765P)^2^+10.7170P] where P=(Fo^2^+2Fc^2^)/3' was
changed to 'calc'. New tag '_refine_ls_weighting_details' was
created. The value of the new tag was set to 'w =
1/[\s^2^(Fo^2^)+(0.0765P)^2^+10.7170P] where P=(Fo^2^+2Fc^2^)/3'.

Automatic conversion script
Id: cif_fix_values 3143 2015-03-26 13:38:13Z robertas 
;
_cod_original_cell_volume 1351.8(4)
_cod_original_formula_sum 'Si2 I6'
_cod_database_code 2004953

loop_
_symmetry_equiv_pos_as_xyz
'x, y, z'
'-x+1/2, -y, z+1/2'
'-x, y+1/2, -z'
'x+1/2, -y+1/2, -z+1/2'
'-x, -y, -z'
'x-1/2, y, -z-1/2'
'x, -y-1/2, z'
'-x-1/2, y-1/2, z-1/2'

loop_
_atom_site_aniso_label
_atom_site_aniso_U_11
_atom_site_aniso_U_22
_atom_site_aniso_U_33
_atom_site_aniso_U_12
_atom_site_aniso_U_13
_atom_site_aniso_U_23
I1 0.0628(5) 0.0421(4) 0.0631(5) -0.0157(3) -0.0068(3) -0.0068(3)
I2 0.0588(4) 0.0402(4) 0.0706(5) 0.0135(3) -0.0044(3) 0.0114(3)
I3 0.0511(6) 0.0627(6) 0.0522(5) 0.000 0.0147(4) 0.000
I4 0.0492(5) 0.0626(6) 0.0500(5) 0.000 0.0122(4) 0.000
Si1 0.042(2) 0.0287(14) 0.0343(14) 0.000 0.0004(12) 0.000
Si2 0.0377(15) 0.0276(13) 0.0365(14) 0.000 -0.0024(11) 0.000

loop_
_atom_site_label
_atom_site_occupancy
_atom_site_fract_x
_atom_site_fract_y
_atom_site_fract_z
_atom_site_U_iso_or_equiv
_atom_site_thermal_displace_type
_atom_site_calc_flag
_atom_site_refinement_flags
_atom_site_type_symbol
I1 1 .24321(5) .41001(5) .11088(10) .0560(3) Uani d . I
I2 1 .00717(5) .41080(5) -0.27616(10) .0565(3) Uani d . I
I3 1 -.00093(6) .2500 .22388(13) .0553(3) Uani d S I
I4 1 .24813(6) .2500 -0.39933(12) .0539(3) Uani d S I
Si1 1 .1479(2) .2500 .0569(4) .0349(6) Uani d S Si
Si2 1 .1019(2) .2500 -0.2264(4) .0339(6) Uani d S Si

loop_
_atom_type_symbol
_atom_type_description
_atom_type_scat_dispersion_real
_atom_type_scat_dispersion_imag
_atom_type_scat_source
Si Si 0.0817 0.0704 'International Tables Vol C Tables 4.2.6.8 and 6.1.1.4'
I I -0.4742 1.8119 'International Tables Vol C Tables 4.2.6.8 and 6.1.1.4'

loop_
_geom_angle_atom_site_label_1
_geom_angle_atom_site_label_2
_geom_angle_atom_site_label_3
_geom_angle_site_symmetry_1
_geom_angle_site_symmetry_3
_geom_angle
_geom_angle_publ_flag
Si2 Si1 I1 . 7_565 108.37(10) yes
Si2 Si1 I1 . . 108.37(10) yes
I1 Si1 I1 7_565 . 111.01(13) yes
Si2 Si1 I3 . . 107.2(2) yes
I1 Si1 I3 7_565 . 110.88(9) yes
I1 Si1 I3 . . 110.88(9) yes
Si1 Si2 I4 . . 108.5(2) yes
Si1 Si2 I2 . 7_565 107.50(10) yes
I4 Si2 I2 . 7_565 110.57(9) yes
Si1 Si2 I2 . . 107.50(10) yes
I4 Si2 I2 . . 110.57(9) yes
I2 Si2 I2 7_565 . 112.00(13) yes

loop_
_geom_bond_atom_site_label_1
_geom_bond_atom_site_label_2
_geom_bond_site_symmetry_2
_geom_bond_distance
_geom_bond_publ_flag
Si1 I1 . 2.427(2) yes
Si2 I2 . 2.425(2) yes
Si1 I3 . 2.428(3) yes
Si2 I4 . 2.424(3) yes
Si1 Si2 . 2.323(4) yes
Si1 I1 7_565 2.427(2) yes
Si2 I2 7_565 2.424(2) yes
